data_2002754
loop_
_publ_author_name
'Mueller-Buschbaum, Hk'
'Rabbow, C'

_publ_section_title
;
Zur Kenntnis eines Barium-Lanthanoid-Aluminat-Zinkats: Ba Lu Al Zn3 O7
mit einem Anhang zu Ba2 Er2 Zn8 O13.
;
_journal_name_full
;
Zeitschrift fuer Naturforschung, Teil B. Anorganische Chemie,
Organische Chemie (42,1987-)
;
_journal_page_first 343
_journal_page_last 347
_journal_volume 51
_journal_year 1996
_chemical_formula_structural 'Ba Lu (Al.91 Zn3.09 O7)'
_chemical_formula_sum 'Al0.91 Ba Lu O7 Zn3.09'
_chemical_name_systematic
;
Barium lutetium aluminium zinc oxide (1/1/0.91/3.1/7)
;
_space_group_IT_number 186
_symmetry_cell_setting hexagonal
_symmetry_Int_Tables_number 186
_symmetry_space_group_name_Hall 'P 6c -2c'
_symmetry_space_group_name_H-M 'P 63 m c'
_cell_angle_alpha 90
_cell_angle_beta 90
_cell_angle_gamma 120
_cell_formula_units_Z 2
_cell_length_a 6.237(2)
_cell_length_b 6.237(2)
_cell_length_c 10.161(3)
_cell_volume 342.3
_refine_ls_R_factor_all 0.0209
_cod_original_formula_sum 'Al.91 Ba Lu O7 Zn3.09'
_cod_database_code 2002754

loop_
_symmetry_equiv_pos_as_xyz
x,y,z
-y,x-y,z
y-x,-x,z
-y,-x,z
y-x,y,z
x,x-y,z
-x,-y,1/2+z
y,y-x,1/2+z
x-y,x,1/2+z
y,x,1/2+z
x-y,-y,1/2+z
-x,y-x,1/2+z

loop_
_atom_site_aniso_label
_atom_site_aniso_U_11
_atom_site_aniso_U_12
_atom_site_aniso_U_13
_atom_site_aniso_U_22
_atom_site_aniso_U_23
_atom_site_aniso_U_33
Lu1 0.00576(2) 0.00288(1) 0. 0.00576(2) 0. 0.00395(3)
Ba1 0.01830(5) 0.00915(3) 0. 0.01830(5) 0. 0.01594(9)
Zn1 0.00842(4) 0.00477(4) 0.00033(9) 0.00842(4) -0.00033(9) 0.00639(7)
Al1 0.00842(4) 0.00477(4) 0.00033(9) 0.00842(4) -0.00033(9) 0.00639(7)
Zn2 0.00844(8) 0.00422(4) 0. 0.00844(8) 0. 0.00645(14)
Al2 0.00844(8) 0.00422(4) 0. 0.00844(8) 0. 0.00645(14)
O1 0.0160(2) 0.0095(3) -0.0077(4) 0.0160(2) 0.0077(4) 0.0409(9)
O2 0.0109(5) 0.0055(3) 0. 0.0109(5) 0. 0.0167(12)
O3 0.0405(3) 0.0336(3) 0.0019(3) 0.0405(3) -0.0019(3) 0.0138(6)

loop_
_atom_site_label
_atom_site_type_symbol
_atom_site_symmetry_multiplicity
_atom_site_Wyckoff_symbol
_atom_site_fract_x
_atom_site_fract_y
_atom_site_fract_z
_atom_site_occupancy
_atom_site_attached_hydrogens
_atom_site_calc_flag
Lu1 Lu3+ 2 b 0.6667 0.3333 0.85564(1) 1. 0 d
Ba1 Ba2+ 2 b 0.6667 0.3333 0.48085(2) 1. 0 d
Zn1 Zn2+ 6 c 0.17051(2) 0.82949(2) 0.66761(3) 0.7898(11) 0 d
Al1 Al3+ 6 c 0.17051(2) 0.82949(2) 0.66761(3) 0.2102(11) 0 d
Zn2 Zn2+ 2 a 1. 1. 0.41949(6) 0.722(2) 0 d
Al2 Al3+ 2 a 1. 1. 0.41949(6) 0.278(2) 0 d
O1 O2- 6 c 0.5000(2) 0.5000(2) 0.7314(2) 1. 0 d
O2 O2- 2 a 1. 1. 0.2311(3) 1. 0 d
O3 O2- 6 c 0.1652(2) 0.8348(2) 0.4804(2) 1. 0 d

loop_
_atom_type_symbol
_atom_type_oxidation_number
Lu3+ 3.000
Ba2+ 2.000
Zn2+ 2.000
Al3+ 3.000
O2- -2.000
